data_4100327
_journal_name_full 'Journal of the American Chemical Society'
_journal_year 2005
_chemical_formula_sum 'C26 H45 Br N4 Si2'
_chemical_formula_weight 549.75
_space_group_IT_number 2
_symmetry_cell_setting triclinic
_symmetry_space_group_name_Hall '-P 1'
_symmetry_space_group_name_H-M 'P -1'
_cell_angle_alpha 82.5550(10)
_cell_angle_beta 86.374(2)
_cell_angle_gamma 61.1830(10)
_cell_formula_units_Z 2
_cell_length_a 10.0175(8)
_cell_length_b 10.0979(8)
_cell_length_c 16.7974(12)
_cell_measurement_temperature 173(2)
_cell_volume 1476.2(2)
_diffrn_ambient_temperature 173(2)
_exptl_crystal_density_diffrn 1.237
_cod_depositor_comments
;
The following automatic conversions were performed:
'_symmetry_cell_setting' value 'Triclinic' changed to 'triclinic'
according to '/home/saulius/struct/CIF-dictionaries/cif_core.dic'
dictionary named 'cif_core.dic' version 2.4.1 from 2010-06-29.

Automatic conversion script
Id: cif_fix_enum 1527 2010-12-29 10:47:43Z saulius 
;
_cod_database_code 4100327

loop_
_symmetry_equiv_pos_as_xyz
'x, y, z'
'-x, -y, -z'

loop_
_atom_site_label
_atom_site_type_symbol
_atom_site_fract_x
_atom_site_fract_y
_atom_site_fract_z
_atom_site_U_iso_or_equiv
_atom_site_adp_type
_atom_site_occupancy
_atom_site_symmetry_multiplicity
_atom_site_calc_flag
_atom_site_refinement_flags
_atom_site_disorder_assembly
_atom_site_disorder_group
Br Br 0.44102(3) 0.54069(3) 0.173547(15) 0.03462(10) Uani 1 1 d . . .
Si1 Si 0.38542(7) 0.34356(7) 0.21449(4) 0.02280(15) Uani 1 1 d . . .
Si2 Si 0.61386(7) 0.12065(7) 0.26830(4) 0.02211(14) Uani 1 1 d . . .
N1 N 0.2295(2) 0.4024(2) 0.27866(11) 0.0277(4) Uani 1 1 d . . .
N2 N 0.2855(2) 0.3298(2) 0.13737(11) 0.0271(4) Uani 1 1 d . . .
N3 N 0.5654(2) -0.0174(2) 0.31136(11) 0.0263(4) Uani 1 1 d . . .
N4 N 0.6777(2) 0.1346(2) 0.36009(11) 0.0259(4) Uani 1 1 d . . .
C1 C 0.1920(4) 0.3177(4) 0.41810(17) 0.0598(9) Uani 1 1 d . . .
H1A H 0.1050 0.3091 0.4009 0.090 Uiso 1 1 calc R . .
H1B H 0.1756 0.3439 0.4733 0.090 Uiso 1 1 calc R . .
H1C H 0.2852 0.2204 0.4156 0.090 Uiso 1 1 calc R . .
C2 C 0.0679(3) 0.5955(3) 0.36876(18) 0.0554(8) Uani 1 1 d . . .
H2A H 0.0785 0.6728 0.3314 0.083 Uiso 1 1 calc R . .
H2B H 0.0583 0.6221 0.4237 0.083 Uiso 1 1 calc R . .
H2C H -0.0232 0.5907 0.3550 0.083 Uiso 1 1 calc R . .
C3 C 0.3446(3) 0.4510(4) 0.38806(18) 0.0519(8) Uani 1 1 d . . .
H3A H 0.4374 0.3563 0.3797 0.078 Uiso 1 1 calc R . .
H3B H 0.3355 0.4664 0.4450 0.078 Uiso 1 1 calc R . .
H3C H 0.3496 0.5366 0.3558 0.078 Uiso 1 1 calc R . .
C4 C 0.2076(3) 0.4414(3) 0.36294(14) 0.0314(6) Uani 1 1 d . . .
C5 C 0.1041(3) 0.4176(3) 0.23748(15) 0.0327(6) Uani 1 1 d . . .
H5 H 0.0062 0.4512 0.2614 0.039 Uiso 1 1 calc R . .
C6 C 0.1320(3) 0.3815(3) 0.16278(15) 0.0335(6) Uani 1 1 d . . .
H6 H 0.0554 0.3896 0.1289 0.040 Uiso 1 1 calc R . .
C7 C 0.2616(3) 0.2218(3) 0.01723(16) 0.0448(7) Uani 1 1 d . . .
H7A H 0.3066 0.1219 0.0492 0.067 Uiso 1 1 calc R . .
H7B H 0.2925 0.2094 -0.0390 0.067 Uiso 1 1 calc R . .
H7C H 0.1503 0.2698 0.0211 0.067 Uiso 1 1 calc R . .
C8 C 0.2361(3) 0.4839(3) 0.00504(16) 0.0450(7) Uani 1 1 d . . .
H8A H 0.1262 0.5283 0.0149 0.067 Uiso 1 1 calc R . .
H8B H 0.2560 0.4791 -0.0527 0.067 Uiso 1 1 calc R . .
H8C H 0.2741 0.5470 0.0245 0.067 Uiso 1 1 calc R . .
C9 C 0.4892(3) 0.2543(3) 0.03534(15) 0.0379(6) Uani 1 1 d . . .
H9A H 0.5256 0.3195 0.0537 0.057 Uiso 1 1 calc R . .
H9B H 0.5108 0.2464 -0.0221 0.057 Uiso 1 1 calc R . .
H9C H 0.5413 0.1528 0.0653 0.057 Uiso 1 1 calc R . .
C10 C 0.3175(3) 0.3232(3) 0.04948(14) 0.0329(6) Uani 1 1 d . . .
C11 C 0.5910(4) -0.2714(3) 0.3065(2) 0.0604(9) Uani 1 1 d . . .
H11A H 0.6983 -0.3064 0.2923 0.091 Uiso 1 1 calc R . .
H11B H 0.5530 -0.3280 0.2804 0.091 Uiso 1 1 calc R . .
H11C H 0.5816 -0.2887 0.3649 0.091 Uiso 1 1 calc R . .
C12 C 0.3325(3) -0.0413(4) 0.30628(19) 0.0528(8) Uani 1 1 d . . .
H12A H 0.3286 -0.0491 0.3651 0.079 Uiso 1 1 calc R . .
H12B H 0.2907 -0.1018 0.2875 0.079 Uiso 1 1 calc R . .
H12C H 0.2722 0.0653 0.2842 0.079 Uiso 1 1 calc R . .
C13 C 0.5011(3) -0.0773(3) 0.18750(16) 0.0440(7) Uani 1 1 d . . .
H13A H 0.4473 0.0319 0.1692 0.066 Uiso 1 1 calc R . .
H13B H 0.4513 -0.1276 0.1654 0.066 Uiso 1 1 calc R . .
H13C H 0.6071 -0.1208 0.1691 0.066 Uiso 1 1 calc R . .
C14 C 0.4975(3) -0.1012(3) 0.27838(15) 0.0320(6) Uani 1 1 d . . .
C15 C 0.5927(3) -0.0415(3) 0.39487(15) 0.0333(6) Uani 1 1 d . . .
H15 H 0.5685 -0.1082 0.4304 0.040 Uiso 1 1 calc R . .
C16 C 0.6548(3) 0.0358(3) 0.41997(14) 0.0328(6) Uani 1 1 d . . .
H16 H 0.6819 0.0253 0.4745 0.039 Uiso 1 1 calc R . .
C17 C 0.7872(3) 0.1881(3) 0.37814(14) 0.0308(5) Uani 1 1 d . . .
C18 C 0.7722(3) 0.3152(3) 0.31438(17) 0.0481(7) Uani 1 1 d . . .
H18A H 0.8059 0.2749 0.2625 0.072 Uiso 1 1 calc R . .
H18B H 0.8355 0.3581 0.3289 0.072 Uiso 1 1 calc R . .
H18C H 0.6655 0.3949 0.3104 0.072 Uiso 1 1 calc R . .
C19 C 0.9492(3) 0.0558(3) 0.37941(18) 0.0472(7) Uani 1 1 d . . .
H19A H 0.9551 -0.0290 0.4176 0.071 Uiso 1 1 calc R . .
H19B H 1.0199 0.0885 0.3958 0.071 Uiso 1 1 calc R . .
H19C H 0.9767 0.0228 0.3257 0.071 Uiso 1 1 calc R . .
C20 C 0.7502(3) 0.2510(4) 0.46000(17) 0.0497(7) Uani 1 1 d . . .
H20A H 0.6439 0.3313 0.4605 0.075 Uiso 1 1 calc R . .
H20B H 0.8174 0.2931 0.4690 0.075 Uiso 1 1 calc R . .
H20C H 0.7659 0.1688 0.5026 0.075 Uiso 1 1 calc R . .
C21 C 0.7747(2) 0.0502(3) 0.19409(13) 0.0270(5) Uani 1 1 d . . .
C22 C 0.8141(3) 0.1443(3) 0.14051(15) 0.0334(6) Uani 1 1 d . . .
H22 H 0.7470 0.2508 0.1335 0.040 Uiso 1 1 calc R . .
C23 C 0.9494(3) 0.0842(3) 0.09757(17) 0.0461(7) Uani 1 1 d . . .
H23 H 0.9745 0.1498 0.0616 0.055 Uiso 1 1 calc R . .
C24 C 1.0483(3) -0.0710(4) 0.10685(18) 0.0519(8) Uani 1 1 d . . .
H24 H 1.1422 -0.1115 0.0785 0.062 Uiso 1 1 calc R . .
C25 C 1.0099(3) -0.1664(3) 0.15736(18) 0.0484(7) Uani 1 1 d . . .
H25 H 1.0756 -0.2732 0.1626 0.058 Uiso 1 1 calc R . .
C26 C 0.8750(3) -0.1058(3) 0.20052(15) 0.0349(6) Uani 1 1 d . . .
H26 H 0.8501 -0.1724 0.2356 0.042 Uiso 1 1 calc R . .

loop_
_atom_site_aniso_label
_atom_site_aniso_U_11
_atom_site_aniso_U_22
_atom_site_aniso_U_33
_atom_site_aniso_U_23
_atom_site_aniso_U_13
_atom_site_aniso_U_12
Br 0.03597(15) 0.02709(14) 0.04307(17) 0.00302(10) -0.00172(11) -0.01835(11)
Si1 0.0227(3) 0.0229(3) 0.0224(3) -0.0015(2) 0.0017(3) -0.0111(3)
Si2 0.0234(3) 0.0209(3) 0.0220(3) -0.0016(2) 0.0017(3) -0.0109(3)
N1 0.0244(10) 0.0335(11) 0.0253(11) -0.0051(8) 0.0037(8) -0.0140(9)
N2 0.0251(10) 0.0329(11) 0.0237(11) -0.0021(8) 0.0001(8) -0.0145(9)
N3 0.0329(11) 0.0246(10) 0.0231(11) -0.0006(8) 0.0019(8) -0.0159(9)
N4 0.0282(10) 0.0254(10) 0.0253(11) -0.0004(8) -0.0027(8) -0.0142(8)
C1 0.086(2) 0.069(2) 0.0322(17) 0.0028(15) 0.0041(16) -0.046(2)
C2 0.0478(18) 0.0521(19) 0.0430(18) -0.0204(14) -0.0027(14) -0.0017(15)
C3 0.0431(17) 0.070(2) 0.0444(18) -0.0321(15) 0.0071(14) -0.0230(16)
C4 0.0286(13) 0.0329(13) 0.0266(14) -0.0055(10) 0.0061(10) -0.0101(11)
C5 0.0233(12) 0.0389(14) 0.0358(15) -0.0036(11) 0.0030(11) -0.0155(11)
C6 0.0262(13) 0.0413(15) 0.0344(15) -0.0025(11) -0.0013(11) -0.0177(11)
C7 0.0472(17) 0.0593(19) 0.0323(15) -0.0139(13) 0.0002(13) -0.0270(15)
C8 0.0440(16) 0.0517(17) 0.0308(15) 0.0078(13) -0.0055(12) -0.0186(14)
C9 0.0362(14) 0.0513(16) 0.0219(13) -0.0062(11) 0.0050(11) -0.0177(13)
C10 0.0340(14) 0.0435(15) 0.0224(13) -0.0035(11) 0.0017(11) -0.0199(12)
C11 0.078(2) 0.0306(15) 0.080(2) 0.0033(15) -0.0262(19) -0.0310(16)
C12 0.0507(18) 0.072(2) 0.054(2) -0.0150(16) 0.0104(15) -0.0430(17)
C13 0.0584(18) 0.0465(16) 0.0426(16) -0.0143(13) 0.0027(14) -0.0357(15)
C14 0.0401(14) 0.0270(12) 0.0354(15) -0.0031(10) -0.0001(11) -0.0214(11)
C15 0.0378(14) 0.0320(13) 0.0291(14) 0.0040(11) 0.0027(11) -0.0180(12)
C16 0.0396(14) 0.0390(14) 0.0203(13) 0.0021(10) -0.0015(11) -0.0203(12)
C17 0.0313(13) 0.0330(13) 0.0309(14) -0.0057(11) -0.0032(11) -0.0168(11)
C18 0.0607(19) 0.0438(16) 0.0566(19) 0.0037(14) -0.0165(15) -0.0387(15)
C19 0.0311(15) 0.0452(17) 0.065(2) -0.0083(14) -0.0068(13) -0.0165(13)
C20 0.0476(17) 0.062(2) 0.0499(18) -0.0200(15) -0.0038(14) -0.0307(15)
C21 0.0228(12) 0.0309(13) 0.0245(13) -0.0035(10) 0.0005(10) -0.0107(10)
C22 0.0297(13) 0.0352(14) 0.0335(15) -0.0009(11) 0.0044(11) -0.0154(11)
C23 0.0384(16) 0.0568(18) 0.0424(17) 0.0024(14) 0.0087(13) -0.0252(14)
C24 0.0324(15) 0.062(2) 0.0488(19) -0.0098(15) 0.0146(13) -0.0136(15)
C25 0.0340(15) 0.0392(16) 0.0547(19) -0.0081(14) 0.0061(13) -0.0037(13)
C26 0.0307(13) 0.0333(14) 0.0341(15) -0.0023(11) 0.0040(11) -0.0108(11)

loop_
_geom_bond_atom_site_label_1
_geom_bond_atom_site_label_2
_geom_bond_distance
_geom_bond_site_symmetry_2
_geom_bond_publ_flag
Br Si1 2.3263(6) . ?
Si1 N1 1.7359(19) . ?
Si1 N2 1.7453(19) . ?
Si1 Si2 2.4267(9) . ?
Si2 N3 1.7466(18) . ?
Si2 N4 1.7532(19) . ?
Si2 C21 1.878(2) . ?
N1 C5 1.406(3) . ?
N1 C4 1.493(3) . ?
N2 C6 1.421(3) . ?
N2 C10 1.494(3) . ?
N3 C15 1.413(3) . ?
N3 C14 1.486(3) . ?
N4 C16 1.411(3) . ?
N4 C17 1.498(3) . ?
C1 C4 1.521(4) . ?
C2 C4 1.520(3) . ?
C3 C4 1.511(4) . ?
C5 C6 1.327(3) . ?
C7 C10 1.545(3) . ?
C8 C10 1.530(4) . ?
C9 C10 1.529(3) . ?
C11 C14 1.533(4) . ?
C12 C14 1.526(4) . ?
C13 C14 1.515(4) . ?
C15 C16 1.326(3) . ?
C17 C18 1.515(3) . ?
C17 C19 1.525(3) . ?
C17 C20 1.538(3) . ?
C21 C26 1.395(3) . ?
C21 C22 1.401(3) . ?
C22 C23 1.387(3) . ?
C23 C24 1.386(4) . ?
C24 C25 1.378(4) . ?
C25 C26 1.386(3) . ?

loop_
_cod_related_entry_id
_cod_related_entry_database
_cod_related_entry_code
1 ChemSpider 21122873
